data_7047510
loop_
_publ_author_name
'Beh, Daniel W.'
'Piers, Warren E.'
'Del Rosal, Iker'
'Maron, Laurent'
'Gelfand, Benjamin S.'
'Gendy, Chris'
'Lin, Jian-Bin'

_publ_section_title
;
 Scandium alkyl and hydride complexes supported by a pentadentate diborate
 ligand: reactions with CO<sub>2</sub> and N<sub>2</sub>O.
;
_journal_issue 38
_journal_name_full 'Dalton transactions (Cambridge, England : 2003)'
_journal_page_first 13680
_journal_page_last 13688
_journal_paper_doi 10.1039/c8dt03313g
_journal_volume 47
_journal_year 2018
_chemical_formula_moiety 'C62 H46 B4 N18 O Sc2'
_chemical_formula_sum 'C62 H58 B4 N18 O Sc2'
_chemical_formula_weight 1204.42
_space_group_crystal_system monoclinic
_space_group_IT_number 13
_space_group_name_Hall '-P 2yc'
_space_group_name_H-M_alt 'P 1 2/c 1'
_symmetry_space_group_name_Hall '-P 2yc'
_symmetry_space_group_name_H-M 'P 1 2/c 1'
_atom_sites_solution_hydrogens geom
_audit_creation_method SHELXL-2014/6
_audit_update_record
;
2018-08-07 deposited with the CCDC.
2018-09-10 downloaded from the CCDC.
;
_cell_angle_alpha 90
_cell_angle_beta 104.3550(10)
_cell_angle_gamma 90
_cell_formula_units_Z 2
_cell_length_a 17.2544(3)
_cell_length_b 11.7447(2)
_cell_length_c 15.3640(2)
_cell_measurement_reflns_used 9871
_cell_measurement_temperature 173(2)
_cell_measurement_theta_max 69.99
_cell_measurement_theta_min 2.64
_cell_volume 3016.27(8)
_computing_cell_refinement 'Bruker SAINT'
_computing_data_collection 'Bruker APEX2'
_computing_data_reduction 'Bruker SAINT'
_computing_molecular_graphics 'Bruker SHELXTL'
_computing_publication_material 'LinXTL v. 5.9.1 (Spasyuk, 2009)'
_computing_structure_refinement 'SHELXL-2014/6 (Sheldrick, 2014)'
_computing_structure_solution 'SHELXS-97 (Sheldrick 2008)'
_diffrn_ambient_temperature 173(2)
_diffrn_measured_fraction_theta_full 0.977
_diffrn_measured_fraction_theta_max 0.977
_diffrn_measurement_device_type 'Bruker APEX-II CCD'
_diffrn_measurement_method '\f and \w scans'
_diffrn_radiation_type CuK\a
_diffrn_radiation_wavelength 1.54178
_diffrn_reflns_av_R_equivalents 0.0617
_diffrn_reflns_av_unetI/netI 0.0381
_diffrn_reflns_Laue_measured_fraction_full 0.977
_diffrn_reflns_Laue_measured_fraction_max 0.977
_diffrn_reflns_limit_h_max 20
_diffrn_reflns_limit_h_min -17
_diffrn_reflns_limit_k_max 14
_diffrn_reflns_limit_k_min -14
_diffrn_reflns_limit_l_max 18
_diffrn_reflns_limit_l_min -18
_diffrn_reflns_number 36111
_diffrn_reflns_point_group_measured_fraction_full 0.977
_diffrn_reflns_point_group_measured_fraction_max 0.977
_diffrn_reflns_theta_full 67.485
_diffrn_reflns_theta_max 67.485
_diffrn_reflns_theta_min 2.643
_exptl_absorpt_coefficient_mu 2.400
_exptl_absorpt_correction_T_max 0.7533
_exptl_absorpt_correction_T_min 0.6219
_exptl_absorpt_correction_type multi-scan
_exptl_absorpt_process_details 'Sadabs (Sheldrick, 1996)'
_exptl_crystal_colour Colourless
_exptl_crystal_density_diffrn 1.326
_exptl_crystal_density_method 'not measured'
_exptl_crystal_description Rod
_exptl_crystal_F_000 1252
_exptl_crystal_size_max 0.210
_exptl_crystal_size_mid 0.130
_exptl_crystal_size_min 0.120
_refine_diff_density_max 0.487
_refine_diff_density_min -0.305
_refine_diff_density_rms 0.061
_refine_ls_extinction_method none
_refine_ls_goodness_of_fit_ref 1.059
_refine_ls_hydrogen_treatment constr
_refine_ls_matrix_type full
_refine_ls_number_parameters 395
_refine_ls_number_reflns 5307
_refine_ls_number_restraints 0
_refine_ls_restrained_S_all 1.059
_refine_ls_R_factor_all 0.0554
_refine_ls_R_factor_gt 0.0471
_refine_ls_shift/su_max 0.001
_refine_ls_shift/su_mean 0.000
_refine_ls_structure_factor_coef Fsqd
_refine_ls_weighting_details 'w=1/[\s^2^(Fo^2^)+(0.0865P)^2^+0.7113P] where P=(Fo^2^+2Fc^2^)/3'
_refine_ls_weighting_scheme calc
_refine_ls_wR_factor_gt 0.1291
_refine_ls_wR_factor_ref 0.1355
_reflns_Friedel_coverage 0.000
_reflns_number_gt 4556
_reflns_number_total 5307
_reflns_threshold_expression 'I > 2\s(I)'
_cod_data_source_file c8dt03313g2.cif
_cod_data_source_block CGDB170830003_a
_cod_depositor_comments 'Adding full bibliography for 7047505--7047511.cif.'
_cod_database_code 7047510
_shelx_space_group_comment
;
The symmetry employed for this shelxl refinement is uniquely defined
by the following loop, which should always be used as a source of
symmetry information in preference to the above space-group names.
They are only intended as comments.
;
_shelx_estimated_absorpt_t_min 0.633
_shelx_estimated_absorpt_t_max 0.762
_shelxl_version_number 2014/6

loop_
_space_group_symop_operation_xyz
'x, y, z'
'-x, y, -z+1/2'
'-x, -y, -z'
'x, -y, z-1/2'

loop_
_atom_site_label
_atom_site_type_symbol
_atom_site_fract_x
_atom_site_fract_y
_atom_site_fract_z
_atom_site_U_iso_or_equiv
_atom_site_adp_type
_atom_site_occupancy
_atom_site_site_symmetry_order
_atom_site_calc_flag
_atom_site_refinement_flags_posn
_atom_site_refinement_flags_adp
_atom_site_refinement_flags_occupancy
B2 B 0.73306(16) 0.4412(2) 0.64850(16) 0.0272(5) Uani 1 1 d . . .
B1 B 0.78584(17) 0.8378(2) 0.80080(17) 0.0300(6) Uani 1 1 d . . .
C1 C 0.70209(14) 0.54545(18) 0.70267(14) 0.0268(5) Uani 1 1 d . . .
C2 C 0.63289(15) 0.5357(2) 0.73217(15) 0.0314(5) Uani 1 1 d . . .
H2 H 0.6019 0.4701 0.7195 0.038 Uiso 1 1 calc R U .
C3 C 0.60975(15) 0.6233(2) 0.78051(16) 0.0333(5) Uani 1 1 d . . .
H3 H 0.5645 0.6160 0.8027 0.040 Uiso 1 1 calc R U .
C4 C 0.65465(15) 0.7215(2) 0.79520(15) 0.0327(5) Uani 1 1 d . . .
H4 H 0.6376 0.7829 0.8239 0.039 Uiso 1 1 calc R U .
C5 C 0.72506(14) 0.72956(19) 0.76757(14) 0.0282(5) Uani 1 1 d . . .
C12 C 0.84217(16) 0.6036(2) 0.51127(16) 0.0326(5) Uani 1 1 d . . .
H12 H 0.8802 0.6561 0.5034 0.039 Uiso 1 1 calc R U .
C13 C 0.78817(17) 0.5500(2) 0.44208(15) 0.0382(6) Uani 1 1 d . . .
H13 H 0.7825 0.5590 0.3807 0.046 Uiso 1 1 calc R U .
C14 C 0.74484(16) 0.4807(2) 0.48363(15) 0.0343(5) Uani 1 1 d . . .
H14 H 0.7037 0.4326 0.4546 0.041 Uiso 1 1 calc R U .
C15 C 0.91965(15) 0.36981(19) 0.81207(16) 0.0321(5) Uani 1 1 d . . .
H15 H 0.9715 0.3879 0.8435 0.039 Uiso 1 1 calc R U .
C16 C 0.88174(16) 0.2678(2) 0.81950(16) 0.0350(5) Uani 1 1 d . . .
H16 H 0.9020 0.2061 0.8560 0.042 Uiso 1 1 calc R U .
C17 C 0.80742(15) 0.27791(19) 0.76098(15) 0.0299(5) Uani 1 1 d . . .
H17 H 0.7672 0.2232 0.7513 0.036 Uiso 1 1 calc R U .
C9 C 0.91860(17) 0.8691(2) 0.64765(17) 0.0374(6) Uani 1 1 d . . .
H9 H 0.9538 0.8409 0.6159 0.045 Uiso 1 1 calc R U .
C10 C 0.90028(19) 0.9824(2) 0.65376(18) 0.0442(6) Uani 1 1 d . . .
H10 H 0.9196 1.0440 0.6275 0.053 Uiso 1 1 calc R U .
C11 C 0.84729(18) 0.9845(2) 0.70696(17) 0.0410(6) Uani 1 1 d . . .
H11 H 0.8241 1.0497 0.7236 0.049 Uiso 1 1 calc R U .
C6 C 0.93135(16) 0.6558(2) 0.95076(16) 0.0361(5) Uani 1 1 d . . .
H6 H 0.9684 0.5967 0.9608 0.043 Uiso 1 1 calc R U .
C7 C 0.90513(17) 0.7114(2) 1.01759(17) 0.0417(6) Uani 1 1 d . . .
H7 H 0.9202 0.6978 1.0791 0.050 Uiso 1 1 calc R U .
C8 C 0.85181(16) 0.7912(2) 0.97264(15) 0.0348(5) Uani 1 1 d . . .
H8 H 0.8231 0.8418 0.9991 0.042 Uiso 1 1 calc R U .
C25 C 0.66598(15) 0.3519(2) 0.59636(15) 0.0300(5) Uani 1 1 d . . .
C26 C 0.68561(16) 0.2411(2) 0.57603(15) 0.0336(5) Uani 1 1 d . . .
H26 H 0.7370 0.2144 0.6015 0.040 Uiso 1 1 calc R U .
C27 C 0.63152(18) 0.1689(2) 0.51928(17) 0.0401(6) Uani 1 1 d . . .
H27 H 0.6473 0.0956 0.5083 0.048 Uiso 1 1 calc R U .
C28 C 0.55479(18) 0.2049(2) 0.47918(17) 0.0421(6) Uani 1 1 d . . .
C29 C 0.53430(17) 0.3156(2) 0.49748(17) 0.0411(6) Uani 1 1 d . . .
H29 H 0.4833 0.3426 0.4707 0.049 Uiso 1 1 calc R U .
C30 C 0.58812(16) 0.3863(2) 0.55472(17) 0.0368(6) Uani 1 1 d . . .
H30 H 0.5718 0.4592 0.5658 0.044 Uiso 1 1 calc R U .
C31 C 0.4954(2) 0.1299(3) 0.4154(2) 0.0600(9) Uani 1 1 d . . .
H31A H 0.5207 0.0594 0.4069 0.090 Uiso 1 1 calc R U .
H31B H 0.4774 0.1678 0.3586 0.090 Uiso 1 1 calc R U .
H31C H 0.4505 0.1149 0.4401 0.090 Uiso 1 1 calc R U .
C18 C 0.74061(15) 0.95035(19) 0.82543(17) 0.0335(5) Uani 1 1 d . . .
C19 C 0.66937(18) 0.9842(2) 0.7661(2) 0.0491(7) Uani 1 1 d . . .
H19 H 0.6491 0.9404 0.7151 0.059 Uiso 1 1 calc R U .
C20 C 0.62761(19) 1.0800(3) 0.7801(3) 0.0576(8) Uani 1 1 d . . .
H20 H 0.5806 1.0994 0.7382 0.069 Uiso 1 1 calc R U .
C21 C 0.6545(2) 1.1476(2) 0.8552(3) 0.0555(9) Uani 1 1 d . . .
C22 C 0.7267(2) 1.1184(2) 0.9133(2) 0.0501(8) Uani 1 1 d . . .
H22 H 0.7470 1.1632 0.9637 0.060 Uiso 1 1 calc R U .
C23 C 0.76954(18) 1.0231(2) 0.89763(17) 0.0392(6) Uani 1 1 d . . .
H23 H 0.8189 1.0077 0.9366 0.047 Uiso 1 1 calc R U .
C24 C 0.6079(3) 1.2510(3) 0.8718(4) 0.0902(16) Uani 1 1 d . . .
H24A H 0.5982 1.3001 0.8203 0.135 Uiso 1 1 calc R U .
H24B H 0.6381 1.2914 0.9235 0.135 Uiso 1 1 calc R U .
H24C H 0.5577 1.2272 0.8822 0.135 Uiso 1 1 calc R U .
N1 N 0.74993(11) 0.63966(15) 0.72484(12) 0.0259(4) Uani 1 1 d . . .
N6 N 0.83257(12) 0.57036(15) 0.59105(12) 0.0280(4) Uani 1 1 d . . .
N7 N 0.77117(12) 0.49316(15) 0.57341(12) 0.0271(4) Uani 1 1 d . . .
N8 N 0.87147(12) 0.43863(15) 0.75356(12) 0.0281(4) Uani 1 1 d . . .
N9 N 0.80241(12) 0.37991(15) 0.71998(12) 0.0259(4) Uani 1 1 d . . .
N4 N 0.87853(13) 0.80538(16) 0.69396(13) 0.0315(4) Uani 1 1 d . . .
N5 N 0.83392(13) 0.87755(15) 0.73144(13) 0.0301(4) Uani 1 1 d . . .
N2 N 0.89639(12) 0.69826(16) 0.87009(13) 0.0298(4) Uani 1 1 d . . .
N3 N 0.84780(12) 0.78460(16) 0.88480(12) 0.0286(4) Uani 1 1 d . . .
Sc1 Sc 0.88867(3) 0.62358(3) 0.73160(3) 0.02381(14) Uani 1 1 d . . .
O1 O 1.0000 0.6049(2) 0.7500 0.0336(5) Uani 1 2 d S T P

loop_
_atom_site_aniso_label
_atom_site_aniso_U_11
_atom_site_aniso_U_22
_atom_site_aniso_U_33
_atom_site_aniso_U_23
_atom_site_aniso_U_13
_atom_site_aniso_U_12
B2 0.0262(14) 0.0245(12) 0.0293(12) 0.0000(9) 0.0039(10) -0.0004(9)
B1 0.0301(15) 0.0273(12) 0.0298(12) -0.0021(10) 0.0022(11) 0.0046(10)
C1 0.0262(12) 0.0258(11) 0.0262(10) 0.0020(8) 0.0022(9) 0.0012(8)
C2 0.0280(13) 0.0319(12) 0.0324(11) 0.0003(9) 0.0039(9) -0.0028(9)
C3 0.0232(13) 0.0430(14) 0.0339(12) -0.0003(9) 0.0071(10) 0.0033(9)
C4 0.0291(13) 0.0365(13) 0.0310(11) -0.0054(9) 0.0047(9) 0.0061(10)
C5 0.0286(13) 0.0273(11) 0.0256(10) 0.0009(8) 0.0009(9) 0.0061(9)
C12 0.0349(14) 0.0303(12) 0.0328(11) 0.0048(9) 0.0087(10) -0.0012(10)
C13 0.0475(16) 0.0412(14) 0.0250(11) 0.0033(9) 0.0071(10) -0.0013(11)
C14 0.0402(15) 0.0321(12) 0.0280(11) -0.0010(9) 0.0037(10) -0.0023(10)
C15 0.0288(13) 0.0302(12) 0.0344(12) 0.0025(9) 0.0021(10) 0.0033(9)
C16 0.0414(15) 0.0254(11) 0.0360(12) 0.0052(9) 0.0056(10) 0.0049(10)
C17 0.0373(14) 0.0229(11) 0.0304(11) -0.0006(8) 0.0100(10) -0.0015(9)
C9 0.0403(15) 0.0335(13) 0.0389(13) 0.0057(10) 0.0109(11) -0.0002(10)
C10 0.0568(18) 0.0303(13) 0.0459(14) 0.0096(11) 0.0134(13) -0.0046(11)
C11 0.0542(17) 0.0239(12) 0.0429(13) 0.0043(10) 0.0081(12) 0.0060(11)
C6 0.0334(14) 0.0335(12) 0.0365(12) 0.0009(10) -0.0005(10) 0.0033(10)
C7 0.0437(16) 0.0472(15) 0.0297(11) 0.0034(10) 0.0004(11) 0.0064(12)
C8 0.0356(14) 0.0355(12) 0.0314(11) -0.0036(9) 0.0049(10) 0.0027(10)
C25 0.0309(13) 0.0292(11) 0.0290(11) -0.0003(9) 0.0058(9) -0.0049(9)
C26 0.0349(14) 0.0328(12) 0.0320(11) -0.0032(9) 0.0061(10) -0.0017(10)
C27 0.0500(17) 0.0305(12) 0.0394(13) -0.0054(10) 0.0104(12) -0.0066(11)
C28 0.0451(17) 0.0420(14) 0.0357(12) -0.0012(10) 0.0037(11) -0.0165(12)
C29 0.0329(15) 0.0452(15) 0.0405(13) 0.0027(11) 0.0004(11) -0.0063(11)
C30 0.0379(15) 0.0312(12) 0.0385(13) -0.0025(9) 0.0040(11) -0.0016(10)
C31 0.061(2) 0.0518(18) 0.0573(18) -0.0074(14) -0.0046(16) -0.0223(15)
C18 0.0322(14) 0.0272(11) 0.0407(12) -0.0040(9) 0.0079(10) 0.0003(9)
C19 0.0426(17) 0.0321(13) 0.0657(18) -0.0070(12) 0.0002(14) 0.0062(11)
C20 0.0346(16) 0.0349(15) 0.101(3) 0.0027(15) 0.0118(16) 0.0060(12)
C21 0.055(2) 0.0262(13) 0.099(3) -0.0025(14) 0.0458(19) 0.0005(12)
C22 0.074(2) 0.0276(13) 0.0587(17) -0.0097(11) 0.0353(17) -0.0072(13)
C23 0.0487(17) 0.0300(12) 0.0404(13) -0.0040(10) 0.0140(12) -0.0028(11)
C24 0.087(3) 0.0384(17) 0.170(5) -0.006(2) 0.078(3) 0.0097(18)
N1 0.0263(11) 0.0248(9) 0.0256(9) 0.0004(7) 0.0043(7) 0.0008(7)
N6 0.0289(11) 0.0246(9) 0.0305(9) 0.0001(7) 0.0073(8) -0.0017(7)
N7 0.0294(11) 0.0240(9) 0.0267(9) -0.0015(7) 0.0049(8) -0.0015(7)
N8 0.0274(11) 0.0242(9) 0.0314(9) 0.0010(7) 0.0046(8) -0.0019(7)
N9 0.0270(11) 0.0230(9) 0.0275(9) -0.0010(7) 0.0065(8) -0.0015(7)
N4 0.0342(12) 0.0249(9) 0.0353(10) 0.0013(7) 0.0086(8) 0.0030(8)
N5 0.0330(12) 0.0227(9) 0.0315(10) -0.0010(7) 0.0025(8) 0.0034(7)
N2 0.0273(11) 0.0278(10) 0.0316(9) -0.0014(7) 0.0025(8) 0.0027(7)
N3 0.0270(11) 0.0262(9) 0.0309(9) -0.0026(7) 0.0041(8) 0.0015(7)
Sc1 0.0228(2) 0.0208(2) 0.0272(2) 0.00027(14) 0.00498(16) 0.00021(14)
O1 0.0244(13) 0.0313(12) 0.0442(13) 0.000 0.0069(10) 0.000

loop_
_atom_type_symbol
_atom_type_description
_atom_type_scat_dispersion_real
_atom_type_scat_dispersion_imag
_atom_type_scat_source
C C 0.0181 0.0091 'International Tables Vol C Tables 4.2.6.8 and 6.1.1.4'
H H 0.0000 0.0000 'International Tables Vol C Tables 4.2.6.8 and 6.1.1.4'
B B 0.0090 0.0039 'International Tables Vol C Tables 4.2.6.8 and 6.1.1.4'
N N 0.0311 0.0180 'International Tables Vol C Tables 4.2.6.8 and 6.1.1.4'
O O 0.0492 0.0322 'International Tables Vol C Tables 4.2.6.8 and 6.1.1.4'
Sc Sc 0.3119 1.5331 'International Tables Vol C Tables 4.2.6.8 and 6.1.1.4'

loop_
_geom_angle_atom_site_label_1
_geom_angle_atom_site_label_2
_geom_angle_atom_site_label_3
_geom_angle
_geom_angle_site_symmetry_3
N9 B2 N7 107.54(18) .
N9 B2 C25 111.93(18) .
N7 B2 C25 105.31(17) .
N9 B2 C1 105.81(17) .
N7 B2 C1 109.12(17) .
C25 B2 C1 116.8(2) .
N5 B1 N3 107.80(19) .
N5 B1 C18 106.24(19) .
N3 B1 C18 113.34(19) .
N5 B1 C5 114.91(18) .
N3 B1 C5 101.40(18) .
C18 B1 C5 113.2(2) .
N1 C1 C2 120.1(2) .
N1 C1 B2 118.4(2) .
C2 C1 B2 121.3(2) .
C1 C2 C3 120.1(2) .
C1 C2 H2 120.0 .
C3 C2 H2 120.0 .
C4 C3 C2 119.0(2) .
C4 C3 H3 120.5 .
C2 C3 H3 120.5 .
C3 C4 C5 120.5(2) .
C3 C4 H4 119.7 .
C5 C4 H4 119.7 .
N1 C5 C4 119.8(2) .
N1 C5 B1 119.6(2) .
C4 C5 B1 119.8(2) .
N6 C12 C13 111.1(2) .
N6 C12 H12 124.5 .
C13 C12 H12 124.5 .
C14 C13 C12 104.8(2) .
C14 C13 H13 127.6 .
C12 C13 H13 127.6 .
N7 C14 C13 109.2(2) .
N7 C14 H14 125.4 .
C13 C14 H14 125.4 .
N8 C15 C16 110.6(2) .
N8 C15 H15 124.7 .
C16 C15 H15 124.7 .
C17 C16 C15 104.7(2) .
C17 C16 H16 127.6 .
C15 C16 H16 127.6 .
N9 C17 C16 108.9(2) .
N9 C17 H17 125.6 .
C16 C17 H17 125.6 .
N4 C9 C10 110.3(2) .
N4 C9 H9 124.8 .
C10 C9 H9 124.8 .
C11 C10 C9 104.9(2) .
C11 C10 H10 127.6 .
C9 C10 H10 127.6 .
N5 C11 C10 109.6(2) .
N5 C11 H11 125.2 .
C10 C11 H11 125.2 .
N2 C6 C7 110.9(2) .
N2 C6 H6 124.5 .
C7 C6 H6 124.5 .
C8 C7 C6 104.5(2) .
C8 C7 H7 127.8 .
C6 C7 H7 127.8 .
N3 C8 C7 109.2(2) .
N3 C8 H8 125.4 .
C7 C8 H8 125.4 .
C30 C25 C26 115.2(2) .
C30 C25 B2 121.8(2) .
C26 C25 B2 122.0(2) .
C27 C26 C25 122.9(2) .
C27 C26 H26 118.6 .
C25 C26 H26 118.6 .
C28 C27 C26 120.7(2) .
C28 C27 H27 119.6 .
C26 C27 H27 119.6 .
C27 C28 C29 117.3(2) .
C27 C28 C31 122.0(3) .
C29 C28 C31 120.6(3) .
C30 C29 C28 121.6(3) .
C30 C29 H29 119.2 .
C28 C29 H29 119.2 .
C29 C30 C25 122.3(2) .
C29 C30 H30 118.9 .
C25 C30 H30 118.9 .
C28 C31 H31A 109.5 .
C28 C31 H31B 109.5 .
H31A C31 H31B 109.5 .
C28 C31 H31C 109.5 .
H31A C31 H31C 109.5 .
H31B C31 H31C 109.5 .
C23 C18 C19 115.5(2) .
C23 C18 B1 125.9(2) .
C19 C18 B1 118.4(2) .
C20 C19 C18 122.7(3) .
C20 C19 H19 118.6 .
C18 C19 H19 118.6 .
C19 C20 C21 121.1(3) .
C19 C20 H20 119.4 .
C21 C20 H20 119.4 .
C20 C21 C22 117.3(3) .
C20 C21 C24 121.3(4) .
C22 C21 C24 121.4(4) .
C21 C22 C23 121.2(3) .
C21 C22 H22 119.4 .
C23 C22 H22 119.4 .
C18 C23 C22 122.0(3) .
C18 C23 H23 119.0 .
C22 C23 H23 119.0 .
C21 C24 H24A 109.5 .
C21 C24 H24B 109.5 .
H24A C24 H24B 109.5 .
C21 C24 H24C 109.5 .
H24A C24 H24C 109.5 .
H24B C24 H24C 109.5 .
C5 N1 C1 120.1(2) .
C5 N1 Sc1 118.22(15) .
C1 N1 Sc1 118.95(14) .
C12 N6 N7 106.14(19) .
C12 N6 Sc1 133.26(16) .
N7 N6 Sc1 120.46(13) .
C14 N7 N6 108.78(18) .
C14 N7 B2 127.4(2) .
N6 N7 B2 123.44(17) .
C15 N8 N9 106.77(18) .
C15 N8 Sc1 127.43(16) .
N9 N8 Sc1 124.93(14) .
C17 N9 N8 108.94(19) .
C17 N9 B2 132.8(2) .
N8 N9 B2 118.18(17) .
C9 N4 N5 107.28(19) .
C9 N4 Sc1 131.51(17) .
N5 N4 Sc1 120.44(14) .
C11 N5 N4 107.9(2) .
C11 N5 B1 128.4(2) .
N4 N5 B1 123.22(18) .
C6 N2 N3 106.14(19) .
C6 N2 Sc1 129.29(16) .
N3 N2 Sc1 122.92(14) .
C8 N3 N2 109.21(19) .
C8 N3 B1 130.9(2) .
N2 N3 B1 118.29(17) .
O1 Sc1 N4 99.41(9) .
O1 Sc1 N6 107.15(6) .
N4 Sc1 N6 91.74(7) .
O1 Sc1 N8 91.89(9) .
N4 Sc1 N8 167.72(8) .
N6 Sc1 N8 80.27(7) .
O1 Sc1 N2 94.79(6) .
N4 Sc1 N2 81.64(7) .
N6 Sc1 N2 157.87(7) .
N8 Sc1 N2 102.31(7) .
O1 Sc1 N1 173.68(5) .
N4 Sc1 N1 84.16(7) .
N6 Sc1 N1 77.82(7) .
N8 Sc1 N1 85.04(7) .
N2 Sc1 N1 80.50(7) .
Sc1 O1 Sc1 166.64(14) 2_756

loop_
_geom_bond_atom_site_label_1
_geom_bond_atom_site_label_2
_geom_bond_distance
_geom_bond_site_symmetry_2
B2 N9 1.583(3) .
B2 N7 1.585(3) .
B2 C25 1.619(3) .
B2 C1 1.643(3) .
B1 N5 1.575(3) .
B1 N3 1.586(3) .
B1 C18 1.627(3) .
B1 C5 1.646(3) .
C1 N1 1.372(3) .
C1 C2 1.383(3) .
C2 C3 1.385(3) .
C2 H2 0.9300 .
C3 C4 1.376(4) .
C3 H3 0.9300 .
C4 C5 1.386(4) .
C4 H4 0.9300 .
C5 N1 1.367(3) .
C12 N6 1.335(3) .
C12 C13 1.380(4) .
C12 H12 0.9300 .
C13 C14 1.366(4) .
C13 H13 0.9300 .
C14 N7 1.349(3) .
C14 H14 0.9300 .
C15 N8 1.335(3) .
C15 C16 1.383(3) .
C15 H15 0.9300 .
C16 C17 1.377(4) .
C16 H16 0.9300 .
C17 N9 1.346(3) .
C17 H17 0.9300 .
C9 N4 1.337(3) .
C9 C10 1.377(4) .
C9 H9 0.9300 .
C10 C11 1.369(4) .
C10 H10 0.9300 .
C11 N5 1.347(3) .
C11 H11 0.9300 .
C6 N2 1.333(3) .
C6 C7 1.384(4) .
C6 H6 0.9300 .
C7 C8 1.374(4) .
C7 H7 0.9300 .
C8 N3 1.336(3) .
C8 H8 0.9300 .
C25 C30 1.397(4) .
C25 C26 1.399(3) .
C26 C27 1.395(3) .
C26 H26 0.9300 .
C27 C28 1.381(4) .
C27 H27 0.9300 .
C28 C29 1.393(4) .
C28 C31 1.513(4) .
C29 C30 1.386(4) .
C29 H29 0.9300 .
C30 H30 0.9300 .
C31 H31A 0.9600 .
C31 H31B 0.9600 .
C31 H31C 0.9600 .
C18 C23 1.391(3) .
C18 C19 1.394(4) .
C19 C20 1.381(4) .
C19 H19 0.9300 .
C20 C21 1.382(5) .
C20 H20 0.9300 .
C21 C22 1.384(5) .
C21 C24 1.514(4) .
C22 C23 1.395(4) .
C22 H22 0.9300 .
C23 H23 0.9300 .
C24 H24A 0.9600 .
C24 H24B 0.9600 .
C24 H24C 0.9600 .
N1 Sc1 2.378(2) .
N6 N7 1.369(3) .
N6 Sc1 2.2258(19) .
N8 N9 1.363(3) .
N8 Sc1 2.2293(18) .
N4 N5 1.365(3) .
N4 Sc1 2.2077(19) .
N2 N3 1.370(3) .
N2 Sc1 2.2747(19) .
Sc1 O1 1.8837(5) .
O1 Sc1 1.8838(5) 2_756
